data_4074450
loop_
_publ_author_name
'Tian, Xin'
'Goddard, Richard'
'P\"orschke, Klaus-Richard'

_publ_section_title
;
 (\b-Diketiminato)palladium Complexes
;
_journal_issue 25
_journal_name_full Organometallics
_journal_page_first 5854
_journal_paper_doi 10.1021/om0606486
_journal_volume 25
_journal_year 2006
_chemical_compound_source pentane
_chemical_formula_moiety 'C34 H48 N2 O2 Pd'
_chemical_formula_sum 'C34 H48 N2 O2 Pd'
_chemical_formula_weight 623.14
_chemical_melting_point 500
_chemical_name_systematic
; 
 (2-(2,6-di-isopropylphenylimino)-4-
 (2,6-di-isopropylphenylimino)pent-2-ene-N,N')-acetylacetonate-
 palladium(ii)
;
_space_group_IT_number 15
_symmetry_cell_setting monoclinic
_symmetry_Int_Tables_number 15
_symmetry_space_group_name_Hall '-C 2yc'
_symmetry_space_group_name_H-M 'C 1 2/c 1'
_atom_sites_solution_hydrogens geom
_atom_sites_solution_primary direct
_atom_sites_solution_secondary difmap
_audit_creation_date 2006-07-04
_cell_angle_alpha 90.00
_cell_angle_beta 121.351(1)
_cell_angle_gamma 90.00
_cell_formula_units_Z 8
_cell_length_a 35.0185(5)
_cell_length_b 10.6251(1)
_cell_length_c 20.5768(3)
_cell_measurement_reflns_used 62632
_cell_measurement_temperature 100
_cell_measurement_theta_max 31.51
_cell_measurement_theta_min 2.91
_cell_volume 6538.29(16)
_computing_cell_refinement 'Denzo / Scalepack (Otwinowski 1997)'
_computing_data_collection 'Collect software (Nonius, 1998)'
_computing_data_reduction 'Denzo / Scalepack (Otwinowski 1997)'
_computing_molecular_graphics 'DIAMOND (Crystal Impact GbR, 2005)'
_computing_structure_refinement 'SHELXL-97 (Sheldrick, 1997)'
_computing_structure_solution 'SHELXS-97 (Sheldrick, 1990)'
_diffrn_ambient_temperature 100
_diffrn_measured_fraction_theta_full 0.998
_diffrn_measured_fraction_theta_max 0.998
_diffrn_measurement_device_type 'Nonius KappaCCD'
_diffrn_measurement_method 'CCD \w-scan'
_diffrn_radiation_monochromator graphite
_diffrn_radiation_source '0.3 mm focus rotating anode'
_diffrn_radiation_type MoK\a
_diffrn_radiation_wavelength 0.71073
_diffrn_reflns_av_R_equivalents 0.0507
_diffrn_reflns_av_sigmaI/netI 0.0262
_diffrn_reflns_limit_h_max 51
_diffrn_reflns_limit_h_min -51
_diffrn_reflns_limit_k_max 15
_diffrn_reflns_limit_k_min -15
_diffrn_reflns_limit_l_max 29
_diffrn_reflns_limit_l_min -30
_diffrn_reflns_number 89328
_diffrn_reflns_theta_full 31.48
_diffrn_reflns_theta_max 31.48
_diffrn_reflns_theta_min 3.24
_diffrn_standards_decay_% 0.0
_diffrn_standards_number 0
_exptl_absorpt_coefficient_mu 0.598
_exptl_absorpt_correction_T_max 1.0
_exptl_absorpt_correction_T_min 0.9408
_exptl_absorpt_correction_type multi-scan
_exptl_absorpt_process_details 'Scalepack, Otwinowski (1997)'
_exptl_crystal_colour orange-yellow
_exptl_crystal_density_diffrn 1.266
_exptl_crystal_density_meas ?
_exptl_crystal_density_method none
_exptl_crystal_description prism
_exptl_crystal_F_000 2624
_exptl_crystal_size_max 0.20
_exptl_crystal_size_mid 0.14
_exptl_crystal_size_min 0.08
_refine_diff_density_max 0.511
_refine_diff_density_min -0.986
_refine_diff_density_rms 0.072
_refine_ls_extinction_method none
_refine_ls_goodness_of_fit_ref 1.080
_refine_ls_hydrogen_treatment constr
_refine_ls_matrix_type full
_refine_ls_number_parameters 356
_refine_ls_number_reflns 10856
_refine_ls_number_restraints 0
_refine_ls_restrained_S_all 1.080
_refine_ls_R_factor_all 0.0379
_refine_ls_R_factor_gt 0.0302
_refine_ls_shift/su_max 0.002
_refine_ls_shift/su_mean 0.000
_refine_ls_structure_factor_coef Fsqd
_refine_ls_weighting_details 'calc w=1/[\s^2^(Fo^2^)+(0.0291P)^2^+10.4890P] where P=(Fo^2^+2Fc^2^)/3'
_refine_ls_weighting_scheme calc
_refine_ls_wR_factor_gt 0.0714
_refine_ls_wR_factor_ref 0.0748
_reflns_number_gt 9510
_reflns_number_total 10856
_reflns_threshold_expression I>2\s(I)
_cod_data_source_file om0606486si20060718_110709.cif
_cod_data_source_block 4
_cod_depositor_comments
;
The following automatic conversions were performed:

'_exptl_crystal_density_meas' value 'none' was changed to '?' - the
value is perceived as not measured.

Automatic conversion script
Id: cif_fix_values 3008 2015-01-20 13:52:24Z robertas 
;
_cod_original_cell_volume 6538.29(15)
_cod_database_code 4074450

loop_
_symmetry_equiv_pos_as_xyz
'x, y, z'
'x, -y, z+1/2'
'x+1/2, y+1/2, z'
'x+1/2, -y+1/2, z+1/2'
'-x, -y, -z'
'-x, y, -z-1/2'
'-x+1/2, -y+1/2, -z'
'-x+1/2, y+1/2, -z-1/2'

loop_
_atom_site_label
_atom_site_type_symbol
_atom_site_fract_x
_atom_site_fract_y
_atom_site_fract_z
_atom_site_U_iso_or_equiv
_atom_site_adp_type
_atom_site_occupancy
_atom_site_symmetry_multiplicity
_atom_site_calc_flag
_atom_site_refinement_flags
C1 C 0.11535(5) -0.10419(14) -0.47493(8) 0.0166(3) Uani 1 1 d .
H1A H 0.0847 -0.1048 -0.5161 0.025 Uiso 1 1 calc R
H1B H 0.1230 -0.1853 -0.4509 0.025 Uiso 1 1 calc R
H1C H 0.1344 -0.0852 -0.4943 0.025 Uiso 1 1 calc R
C2 C 0.12148(5) -0.00556(13) -0.41752(8) 0.0120(2) Uani 1 1 d .
C3 C 0.13664(5) -0.04693(13) -0.34319(8) 0.0135(2) Uani 1 1 d .
H3 H 0.1390 -0.1336 -0.3357 0.016 Uiso 1 1 calc R
C4 C 0.14859(5) 0.02696(13) -0.27913(8) 0.0125(2) Uani 1 1 d .
C5 C 0.16703(5) -0.04083(14) -0.20393(8) 0.0184(3) Uani 1 1 d .
H5A H 0.1961 -0.0081 -0.1680 0.028 Uiso 1 1 calc R
H5B H 0.1693 -0.1292 -0.2111 0.028 Uiso 1 1 calc R
H5C H 0.1474 -0.0282 -0.1850 0.028 Uiso 1 1 calc R
C6 C 0.09974(5) 0.14650(13) -0.51624(8) 0.0123(2) Uani 1 1 d .
C7 C 0.13262(5) 0.18836(14) -0.53088(8) 0.0149(3) Uani 1 1 d .
C8 C 0.11900(5) 0.23357(15) -0.60360(9) 0.0189(3) Uani 1 1 d .
H8 H 0.1403 0.2617 -0.6142 0.023 Uiso 1 1 calc R
C9 C 0.07403(6) 0.23697(16) -0.66017(9) 0.0223(3) Uani 1 1 d .
H9 H 0.0653 0.2693 -0.7079 0.027 Uiso 1 1 calc R
C10 C 0.04208(5) 0.19192(16) -0.64525(9) 0.0205(3) Uani 1 1 d .
H10 H 0.0121 0.1927 -0.6838 0.025 Uiso 1 1 calc R
C11 C 0.05417(5) 0.14541(14) -0.57344(8) 0.0144(3) Uani 1 1 d .
C12 C 0.18207(5) 0.18774(16) -0.46949(9) 0.0200(3) Uani 1 1 d .
H12 H 0.1853 0.1438 -0.4250 0.024 Uiso 1 1 calc R
C13 C 0.19928(7) 0.3222(2) -0.44536(12) 0.0334(4) Uani 1 1 d .
H13A H 0.2304 0.3200 -0.4066 0.050 Uiso 1 1 calc R
H13B H 0.1828 0.3627 -0.4258 0.050 Uiso 1 1 calc R
H13C H 0.1954 0.3682 -0.4885 0.050 Uiso 1 1 calc R
C14 C 0.21008(6) 0.11722(18) -0.49540(11) 0.0271(4) Uani 1 1 d .
H14A H 0.2410 0.1187 -0.4554 0.041 Uiso 1 1 calc R
H14B H 0.2068 0.1572 -0.5399 0.041 Uiso 1 1 calc R
H14C H 0.2000 0.0316 -0.5071 0.041 Uiso 1 1 calc R
C15 C 0.01836(5) 0.09902(15) -0.55850(8) 0.0170(3) Uani 1 1 d .
H15 H 0.0334 0.0520 -0.5105 0.020 Uiso 1 1 calc R
C16 C -0.00626(7) 0.20888(19) -0.54885(13) 0.0318(4) Uani 1 1 d .
H16A H -0.0286 0.1772 -0.5393 0.048 Uiso 1 1 calc R
H16B H -0.0203 0.2587 -0.5944 0.048 Uiso 1 1 calc R
H16C H 0.0146 0.2599 -0.5067 0.048 Uiso 1 1 calc R
C17 C -0.01481(6) 0.00974(19) -0.62078(10) 0.0278(4) Uani 1 1 d .
H17A H -0.0367 -0.0173 -0.6091 0.042 Uiso 1 1 calc R
H17B H 0.0009 -0.0622 -0.6234 0.042 Uiso 1 1 calc R
H17C H -0.0294 0.0527 -0.6688 0.042 Uiso 1 1 calc R
C18 C 0.16200(5) 0.21663(13) -0.20914(8) 0.0140(2) Uani 1 1 d .
C19 C 0.13304(5) 0.24308(14) -0.18281(8) 0.0171(3) Uani 1 1 d .
C20 C 0.15009(6) 0.30884(17) -0.11441(9) 0.0248(3) Uani 1 1 d .
H20 H 0.1314 0.3272 -0.0960 0.030 Uiso 1 1 calc R
C21 C 0.19439(6) 0.34727(18) -0.07346(10) 0.0282(4) Uani 1 1 d .
H21 H 0.2054 0.3903 -0.0278 0.034 Uiso 1 1 calc R
C22 C 0.22227(6) 0.32129(17) -0.10090(10) 0.0255(3) Uani 1 1 d .
H22 H 0.2519 0.3474 -0.0732 0.031 Uiso 1 1 calc R
C23 C 0.20671(5) 0.25678(15) -0.16923(9) 0.0188(3) Uani 1 1 d .
C24 C 0.08414(5) 0.20389(17) -0.22760(9) 0.0211(3) Uani 1 1 d .
H24 H 0.0799 0.1485 -0.2690 0.025 Uiso 1 1 calc R
C25 C 0.05334(6) 0.3176(2) -0.26343(12) 0.0358(5) Uani 1 1 d .
H25A H 0.0228 0.2899 -0.2913 0.054 Uiso 1 1 calc R
H25B H 0.0603 0.3594 -0.2973 0.054 Uiso 1 1 calc R
H25C H 0.0576 0.3748 -0.2241 0.054 Uiso 1 1 calc R
C26 C 0.07075(6) 0.13032(19) -0.17869(10) 0.0269(4) Uani 1 1 d .
H26A H 0.0398 0.1074 -0.2089 0.040 Uiso 1 1 calc R
H26B H 0.0754 0.1817 -0.1368 0.040 Uiso 1 1 calc R
H26C H 0.0887 0.0556 -0.1596 0.040 Uiso 1 1 calc R
C27 C 0.23735(6) 0.23608(19) -0.20018(11) 0.0283(4) Uani 1 1 d .
H27 H 0.2215 0.1823 -0.2453 0.034 Uiso 1 1 calc R
C28 C 0.24697(7) 0.3620(3) -0.22513(14) 0.0478(6) Uani 1 1 d .
H28A H 0.2662 0.3483 -0.2447 0.072 Uiso 1 1 calc R
H28B H 0.2613 0.4179 -0.1823 0.072 Uiso 1 1 calc R
H28C H 0.2194 0.3987 -0.2641 0.072 Uiso 1 1 calc R
C29 C 0.28084(7) 0.1695(2) -0.14284(13) 0.0351(4) Uani 1 1 d .
H29A H 0.2990 0.1582 -0.1647 0.053 Uiso 1 1 calc R
H29B H 0.2740 0.0889 -0.1303 0.053 Uiso 1 1 calc R
H29C H 0.2967 0.2196 -0.0976 0.053 Uiso 1 1 calc R
C30 C 0.05869(8) 0.54536(18) -0.54534(11) 0.0346(4) Uani 1 1 d .
H30A H 0.0730 0.5215 -0.5726 0.052 Uiso 1 1 calc R
H30B H 0.0589 0.6354 -0.5412 0.052 Uiso 1 1 calc R
H30C H 0.0284 0.5156 -0.5722 0.052 Uiso 1 1 calc R
C31 C 0.08357(6) 0.48815(15) -0.46684(9) 0.0204(3) Uani 1 1 d .
C32 C 0.09446(6) 0.56260(14) -0.40378(10) 0.0218(3) Uani 1 1 d .
H32 H 0.0859 0.6467 -0.4125 0.026 Uiso 1 1 calc R
C33 C 0.11720(6) 0.52077(14) -0.32852(10) 0.0197(3) Uani 1 1 d .
C34 C 0.12888(8) 0.61134(16) -0.26451(11) 0.0314(4) Uani 1 1 d .
H34A H 0.1213 0.5747 -0.2301 0.047 Uiso 1 1 calc R
H34B H 0.1125 0.6882 -0.2849 0.047 Uiso 1 1 calc R
H34C H 0.1604 0.6289 -0.2378 0.047 Uiso 1 1 calc R
N1 N 0.11279(4) 0.11365(11) -0.43947(6) 0.0112(2) Uani 1 1 d .
N2 N 0.14530(4) 0.15156(11) -0.28034(6) 0.0114(2) Uani 1 1 d .
O1 O 0.09221(4) 0.37142(10) -0.46569(6) 0.0210(2) Uani 1 1 d .
O2 O 0.13027(4) 0.40870(10) -0.30585(6) 0.0203(2) Uani 1 1 d .
Pd1 Pd 0.120170(4) 0.259336(9) -0.372868(6) 0.01230(3) Uani 1 1 d .

loop_
_atom_site_aniso_label
_atom_site_aniso_U_11
_atom_site_aniso_U_22
_atom_site_aniso_U_33
_atom_site_aniso_U_23
_atom_site_aniso_U_13
_atom_site_aniso_U_12
C1 0.0213(7) 0.0140(6) 0.0152(6) -0.0011(5) 0.0101(6) 0.0011(5)
C2 0.0117(6) 0.0129(6) 0.0119(6) -0.0007(5) 0.0066(5) -0.0007(5)
C3 0.0157(6) 0.0115(6) 0.0122(6) 0.0011(5) 0.0064(5) 0.0003(5)
C4 0.0115(6) 0.0141(6) 0.0110(6) 0.0018(5) 0.0052(5) -0.0006(5)
C5 0.0238(7) 0.0161(6) 0.0126(6) 0.0028(5) 0.0077(6) 0.0002(5)
C6 0.0148(6) 0.0126(6) 0.0099(6) 0.0008(4) 0.0067(5) 0.0011(5)
C7 0.0154(6) 0.0159(6) 0.0144(6) 0.0008(5) 0.0085(5) -0.0008(5)
C8 0.0195(7) 0.0238(7) 0.0168(7) 0.0024(6) 0.0117(6) -0.0017(6)
C9 0.0225(7) 0.0307(8) 0.0145(7) 0.0065(6) 0.0104(6) 0.0015(6)
C10 0.0168(7) 0.0289(8) 0.0137(6) 0.0041(6) 0.0065(6) 0.0017(6)
C11 0.0124(6) 0.0186(6) 0.0125(6) 0.0001(5) 0.0066(5) 0.0007(5)
C12 0.0153(7) 0.0285(8) 0.0163(7) 0.0008(6) 0.0084(6) -0.0042(6)
C13 0.0249(9) 0.0382(10) 0.0385(11) -0.0157(8) 0.0174(8) -0.0141(8)
C14 0.0179(7) 0.0313(9) 0.0313(9) 0.0021(7) 0.0123(7) 0.0021(6)
C15 0.0137(6) 0.0237(7) 0.0141(6) 0.0015(5) 0.0076(5) 0.0004(5)
C16 0.0297(9) 0.0291(9) 0.0491(12) 0.0025(8) 0.0293(9) 0.0044(7)
C17 0.0200(8) 0.0429(10) 0.0202(8) -0.0054(7) 0.0102(7) -0.0108(7)
C18 0.0153(6) 0.0139(6) 0.0109(6) -0.0015(5) 0.0056(5) -0.0026(5)
C19 0.0182(7) 0.0208(7) 0.0127(6) -0.0009(5) 0.0083(5) -0.0004(5)
C20 0.0281(9) 0.0309(8) 0.0174(7) -0.0053(6) 0.0132(7) 0.0015(7)
C21 0.0313(9) 0.0297(9) 0.0165(7) -0.0106(6) 0.0075(7) -0.0019(7)
C22 0.0210(8) 0.0279(8) 0.0193(8) -0.0089(6) 0.0045(6) -0.0082(6)
C23 0.0169(7) 0.0201(7) 0.0169(7) -0.0030(5) 0.0071(6) -0.0041(5)
C24 0.0174(7) 0.0326(8) 0.0160(7) 0.0004(6) 0.0106(6) -0.0013(6)
C25 0.0212(8) 0.0468(12) 0.0379(11) 0.0174(9) 0.0144(8) 0.0057(8)
C26 0.0253(8) 0.0359(9) 0.0253(8) 0.0045(7) 0.0171(7) -0.0012(7)
C27 0.0173(7) 0.0422(10) 0.0255(8) -0.0082(7) 0.0112(7) -0.0089(7)
C28 0.0269(10) 0.0707(17) 0.0487(13) 0.0211(12) 0.0218(10) -0.0033(10)
C29 0.0237(9) 0.0398(11) 0.0425(11) -0.0065(9) 0.0177(9) -0.0023(8)
C30 0.0506(12) 0.0213(8) 0.0244(9) 0.0086(7) 0.0142(9) 0.0078(8)
C31 0.0242(8) 0.0165(7) 0.0213(7) 0.0036(6) 0.0124(7) 0.0026(6)
C32 0.0273(8) 0.0126(6) 0.0277(8) 0.0022(6) 0.0159(7) 0.0039(6)
C33 0.0264(8) 0.0138(6) 0.0260(8) -0.0012(6) 0.0185(7) -0.0007(6)
C34 0.0530(12) 0.0170(7) 0.0311(9) -0.0048(7) 0.0267(9) -0.0014(7)
N1 0.0129(5) 0.0116(5) 0.0090(5) -0.0006(4) 0.0056(4) -0.0002(4)
N2 0.0124(5) 0.0130(5) 0.0080(5) 0.0006(4) 0.0047(4) -0.0010(4)
O1 0.0311(6) 0.0142(5) 0.0165(5) 0.0042(4) 0.0115(5) 0.0048(4)
O2 0.0317(6) 0.0130(5) 0.0169(5) -0.0013(4) 0.0131(5) 0.0002(4)
Pd1 0.01590(5) 0.01070(5) 0.01072(5) 0.00030(4) 0.00721(4) 0.00018(4)

loop_
_atom_type_symbol
_atom_type_description
_atom_type_scat_dispersion_real
_atom_type_scat_dispersion_imag
_atom_type_scat_source
C C 0.0033 0.0016 'International Tables Vol C Tables 4.2.6.8 and 6.1.1.4'
H H 0.0000 0.0000 'International Tables Vol C Tables 4.2.6.8 and 6.1.1.4'
N N 0.0061 0.0033 'International Tables Vol C Tables 4.2.6.8 and 6.1.1.4'
O O 0.0106 0.0060 'International Tables Vol C Tables 4.2.6.8 and 6.1.1.4'
Pd Pd -0.9988 1.0072 'International Tables Vol C Tables 4.2.6.8 and 6.1.1.4'

loop_
_geom_angle_atom_site_label_1
_geom_angle_atom_site_label_2
_geom_angle_atom_site_label_3
_geom_angle
_geom_angle_publ_flag
N1 C2 C3 124.07(13) y
N1 C2 C1 118.87(12) y
C3 C2 C1 117.06(12) y
C4 C3 C2 127.55(13) y
N2 C4 C3 124.17(13) y
N2 C4 C5 118.71(13) y
C3 C4 C5 117.12(12) y
C7 C6 C11 121.50(13) y
C7 C6 N1 118.93(12) y
C11 C6 N1 119.38(12) y
C8 C7 C6 118.47(14) y
C8 C7 C12 119.79(13) y
C6 C7 C12 121.72(13) y
C9 C8 C7 120.84(14) y
C8 C9 C10 119.85(14) y
C9 C10 C11 121.26(15) y
C10 C11 C6 118.01(13) y
C10 C11 C15 120.01(13) y
C6 C11 C15 121.97(13) y
C7 C12 C13 110.57(14) y
C7 C12 C14 111.77(13) y
C13 C12 C14 110.72(14) y
C11 C15 C16 111.11(13) y
C11 C15 C17 112.21(13) y
C16 C15 C17 110.45(15) y
C23 C18 C19 121.54(13) y
C23 C18 N2 118.68(13) y
C19 C18 N2 119.73(13) y
C20 C19 C18 118.23(14) y
C20 C19 C24 120.25(14) y
C18 C19 C24 121.52(13) y
C21 C20 C19 121.07(16) y
C22 C21 C20 119.74(15) y
C21 C22 C23 121.33(16) y
C22 C23 C18 118.08(15) y
C22 C23 C27 120.14(15) y
C18 C23 C27 121.74(14) y
C19 C24 C26 112.06(13) y
C19 C24 C25 111.42(15) y
C26 C24 C25 109.91(15) y
C23 C27 C29 112.31(16) y
C23 C27 C28 109.87(17) y
C29 C27 C28 110.99(16) y
O1 C31 C32 126.04(15) y
O1 C31 C30 114.31(15) y
C32 C31 C30 119.64(15) y
C31 C32 C33 125.07(14) y
O2 C33 C32 126.37(15) y
O2 C33 C34 113.25(15) y
C32 C33 C34 120.38(14) y
C2 N1 C6 119.40(11) y
C2 N1 Pd1 125.66(9) y
C6 N1 Pd1 114.80(9) y
C4 N2 C18 118.30(12) y
C4 N2 Pd1 125.58(10) y
C18 N2 Pd1 116.10(9) y
C31 O1 Pd1 125.83(11) y
C33 O2 Pd1 125.84(10) y
N2 Pd1 N1 92.61(5) y
N2 Pd1 O2 88.03(5) y
N1 Pd1 O2 177.20(5) y
N2 Pd1 O1 177.06(5) y
N1 Pd1 O1 88.97(5) y
O2 Pd1 O1 90.51(5) y

loop_
_geom_bond_atom_site_label_1
_geom_bond_atom_site_label_2
_geom_bond_distance
_geom_bond_publ_flag
C1 C2 1.5086(19) y
C2 N1 1.3258(17) y
C2 C3 1.4034(19) y
C3 C4 1.3981(19) y
C4 N2 1.3279(18) y
C4 C5 1.5134(19) y
C6 C7 1.406(2) y
C6 C11 1.406(2) y
C6 N1 1.4403(17) y
C7 C8 1.398(2) y
C7 C12 1.522(2) y
C8 C9 1.389(2) y
C9 C10 1.390(2) y
C10 C11 1.398(2) y
C11 C15 1.520(2) y
C12 C13 1.529(3) y
C12 C14 1.534(2) y
C15 C16 1.524(2) y
C15 C17 1.531(2) y
C18 C23 1.404(2) y
C18 C19 1.405(2) y
C18 N2 1.4404(18) y
C19 C20 1.397(2) y
C19 C24 1.521(2) y
C20 C21 1.387(3) y
C21 C22 1.386(3) y
C22 C23 1.395(2) y
C23 C27 1.522(2) y
C24 C26 1.528(2) y
C24 C25 1.529(3) y
C27 C29 1.530(3) y
C27 C28 1.532(3) y
C30 C31 1.508(2) y
C31 O1 1.2739(19) y
C31 C32 1.393(2) y
C32 C33 1.395(2) y
C33 O2 1.2739(19) y
C33 C34 1.506(2) y
N1 Pd1 1.9932(11) y
N2 Pd1 1.9919(11) y
O1 Pd1 2.0196(11) y
O2 Pd1 2.0094(11) y
